data_1566325
loop_
_publ_author_name
'Sergey V. Krivovichev'

_publ_section_title
;
 K2Na8(UO2)8Mo4O24[(S,Mo)O4], the first uranium molybdosulfate: synthesis,
 crystal structure, and comparison to related compounds
;
_journal_name_full 'Journal of GeoSciences'
_journal_page_first 115
_journal_page_last 121
_journal_paper_doi 10.3190/jgeosci.166
_journal_volume 59
_journal_year 2014
_chemical_formula_sum 'K0.68 Mo2.08 Na4.32 O22 S0.42 U4'
_chemical_formula_weight 1643.13
_space_group_IT_number 15
_space_group_name_Hall '-C 2yc'
_space_group_name_H-M_alt 'C 1 2/c 1'
_atom_sites_solution_hydrogens geom
_atom_sites_solution_primary direct
_atom_sites_solution_secondary difmap
_cell_angle_alpha 90.00
_cell_angle_beta 106.330(10)
_cell_angle_gamma 90.00
_cell_formula_units_Z 8
_cell_length_a 24.282(4)
_cell_length_b 12.1170(18)
_cell_length_c 13.6174(17)
_cell_measurement_temperature 293(2)
_cell_volume 3844.9(10)
_computing_structure_refinement 'SHELXL-97 (Sheldrick, 1997)'
_diffrn_ambient_temperature 293(2)
_diffrn_measured_fraction_theta_full 0.976
_diffrn_measured_fraction_theta_max 0.976
_diffrn_radiation_monochromator graphite
_diffrn_radiation_source 'fine-focus sealed tube'
_diffrn_radiation_type MoK\a
_diffrn_radiation_wavelength 0.71073
_diffrn_reflns_av_R_equivalents 0.0645
_diffrn_reflns_av_sigmaI/netI 0.0428
_diffrn_reflns_limit_h_max 31
_diffrn_reflns_limit_h_min -30
_diffrn_reflns_limit_k_max 15
_diffrn_reflns_limit_k_min -15
_diffrn_reflns_limit_l_max 16
_diffrn_reflns_limit_l_min -17
_diffrn_reflns_number 14743
_diffrn_reflns_theta_full 27.31
_diffrn_reflns_theta_max 27.31
_diffrn_reflns_theta_min 1.75
_exptl_absorpt_coefficient_mu 35.287
_exptl_crystal_density_diffrn 5.677
_exptl_crystal_density_method 'not measured'
_exptl_crystal_F_000 5588
_refine_diff_density_max 3.239
_refine_diff_density_min -4.255
_refine_diff_density_rms 0.539
_refine_ls_extinction_coef 0.000138(10)
_refine_ls_extinction_expression Fc^*^=kFc[1+0.001xFc^2^\l^3^/sin(2\q)]^-1/4^
_refine_ls_extinction_method SHELXL
_refine_ls_goodness_of_fit_ref 1.134
_refine_ls_hydrogen_treatment mixed
_refine_ls_matrix_type full
_refine_ls_number_parameters 201
_refine_ls_number_reflns 4237
_refine_ls_number_restraints 0
_refine_ls_restrained_S_all 1.134
_refine_ls_R_factor_all 0.0860
_refine_ls_R_factor_gt 0.0580
_refine_ls_shift/su_max 0.001
_refine_ls_shift/su_mean 0.000
_refine_ls_structure_factor_coef Fsqd
_refine_ls_weighting_details 'calc w=1/[\s^2^(Fo^2^)+(0.0415P)^2^+643.0607P] where P=(Fo^2^+2Fc^2^)/3'
_refine_ls_weighting_scheme calc
_refine_ls_wR_factor_gt 0.1296
_refine_ls_wR_factor_ref 0.1446
_reflns_number_gt 2837
_reflns_number_total 4237
_reflns_threshold_expression >2sigma(I)
_cod_data_source_file jgeosci.166_krivovichev_hsk4b.cif
_cod_data_source_block hsk4b
_cod_original_cell_volume 3845.0(9)
_cod_database_code 1566325

loop_
_symmetry_equiv_pos_as_xyz
'x, y, z'
'-x, y, -z+1/2'
'x+1/2, y+1/2, z'
'-x+1/2, y+1/2, -z+1/2'
'-x, -y, -z'
'x, -y, z-1/2'
'-x+1/2, -y+1/2, -z'
'x+1/2, -y+1/2, z-1/2'

loop_
_atom_site_label
_atom_site_type_symbol
_atom_site_fract_x
_atom_site_fract_y
_atom_site_fract_z
_atom_site_U_iso_or_equiv
_atom_site_adp_type
_atom_site_occupancy
_atom_site_symmetry_multiplicity
_atom_site_calc_flag
_atom_site_refinement_flags
_atom_site_disorder_assembly
_atom_site_disorder_group
U1 U 0.37836(2) 0.49799(7) 0.03422(5) 0.01138(19) Uani 1 1 d . . .
U2 U 0.21716(3) 0.49449(7) -0.06373(5) 0.01405(19) Uani 1 1 d . . .
U3 U 0.12162(2) 0.50010(7) -0.34417(5) 0.01167(19) Uani 1 1 d . . .
U4 U 0.28279(3) 0.49771(7) 0.21899(5) 0.0154(2) Uani 1 1 d . . .
Mo1 Mo 0.04933(7) 0.4916(2) -0.64055(12) 0.0242(4) Uani 1 1 d . . .
Mo2 Mo 0.45064(7) 0.4918(2) -0.19005(12) 0.0251(4) Uani 1 1 d . . .
Na1 Na 0.3673(4) 0.2521(8) 0.1860(8) 0.027(2) Uani 1 1 d . . .
Na2 Na 0.3673(4) 0.2483(8) -0.3183(7) 0.025(2) Uani 1 1 d . . .
Na3 Na 0.4995(4) 0.2501(7) -0.0001(6) 0.047(3) Uani 0.32(6) 1 d P . .
K3 K 0.4995(4) 0.2501(7) -0.0001(6) 0.047(3) Uani 0.68(6) 1 d P . .
Na4 Na 0.2980(4) 0.2511(9) -0.1029(8) 0.033(2) Uani 1 1 d . . .
Na5 Na 0.2023(4) 0.7485(9) 0.0994(8) 0.032(2) Uani 1 1 d . . .
Mo3 Mo 0.0000 0.248(2) -0.7500 0.032(7) Uani 0.155(14) 2 d SP . .
S S 0.5000 0.2496(8) 0.2500 0.027(2) Uani 0.845(14) 2 d SP . .
O1 O -0.0310(5) 0.4977(12) -0.6920(9) 0.012(2) Uiso 1 1 d . . .
O2 O 0.5308(6) 0.4978(13) -0.1616(10) 0.017(3) Uiso 1 1 d . . .
O3 O 0.2837(8) 0.3416(16) 0.2243(15) 0.034(4) Uiso 1 1 d . . .
O4 O 0.2153(8) 0.3408(16) -0.0653(15) 0.038(4) Uiso 1 1 d . . .
O5 O 0.3748(8) 0.6481(17) 0.0355(15) 0.037(4) Uiso 1 1 d . . .
O6 O 0.3822(7) 0.3497(14) 0.0313(13) 0.026(3) Uiso 1 1 d . . .
O7 O 0.2857(7) 0.6488(14) 0.2162(13) 0.026(3) Uiso 1 1 d . . .
O8 O 0.1175(8) 0.3505(16) -0.3537(14) 0.035(4) Uiso 1 1 d . . .
O9 O 0.2148(7) 0.6464(14) -0.0651(13) 0.027(4) Uiso 1 1 d . . .
O10 O 0.3116(6) 0.5066(13) 0.3881(10) 0.018(3) Uiso 1 1 d . . .
O11 O 0.1239(7) 0.6492(15) -0.3359(14) 0.031(4) Uiso 1 1 d . . .
O12 O 0.1895(6) 0.4944(13) 0.0756(10) 0.019(3) Uiso 1 1 d . . .
O13 O 0.2050(6) 0.4874(14) -0.2301(10) 0.022(3) Uiso 1 1 d . . .
O14 O 0.4412(7) 0.5214(14) -0.0696(12) 0.028(3) Uiso 1 1 d . . .
O15 O 0.2944(7) 0.4888(15) 0.0639(11) 0.027(3) Uiso 1 1 d . . .
O16 O 0.0591(7) 0.5190(15) -0.5120(13) 0.035(4) Uiso 1 1 d . . .
O17 O 0.1194(7) 0.5136(15) -0.6606(12) 0.031(4) Uiso 1 1 d . . .
O18 O 0.3802(6) 0.5159(13) -0.2816(11) 0.024(3) Uiso 1 1 d . . .
O19 O 0.0534(10) 0.338(2) -0.633(2) 0.060(6) Uiso 1 1 d . . .
O20 O 0.4605(8) 0.1781(17) 0.1661(16) 0.042(5) Uiso 1 1 d . . .
O21 O 0.4447(9) 0.3380(18) -0.1885(17) 0.046(5) Uiso 1 1 d . . .
O22 O 0.5371(8) 0.3210(16) 0.2056(15) 0.038(4) Uiso 1 1 d . . .

loop_
_atom_site_aniso_label
_atom_site_aniso_U_11
_atom_site_aniso_U_22
_atom_site_aniso_U_33
_atom_site_aniso_U_23
_atom_site_aniso_U_13
_atom_site_aniso_U_12
U1 0.0074(3) 0.0163(3) 0.0102(3) 0.0008(3) 0.0021(2) -0.0001(3)
U2 0.0091(3) 0.0237(4) 0.0093(3) -0.0006(3) 0.0025(2) -0.0003(3)
U3 0.0072(3) 0.0173(3) 0.0106(3) 0.0001(3) 0.0026(2) -0.0003(2)
U4 0.0082(3) 0.0293(4) 0.0091(3) 0.0001(3) 0.0027(2) 0.0011(3)
Mo1 0.0078(7) 0.0529(12) 0.0123(7) 0.0012(9) 0.0035(5) -0.0013(8)
Mo2 0.0064(7) 0.0574(13) 0.0114(7) 0.0012(9) 0.0025(5) -0.0003(8)
Na1 0.021(5) 0.026(5) 0.039(6) 0.011(4) 0.016(4) -0.003(4)
Na2 0.028(5) 0.019(4) 0.021(5) 0.001(4) -0.003(4) 0.002(4)
Na3 0.075(5) 0.043(4) 0.027(3) -0.002(3) 0.025(3) -0.001(4)
K3 0.075(5) 0.043(4) 0.027(3) -0.002(3) 0.025(3) -0.001(4)
Na4 0.035(5) 0.026(5) 0.043(6) 0.001(4) 0.018(5) 0.005(4)
Na5 0.022(5) 0.032(5) 0.038(6) 0.017(4) 0.002(4) 0.003(4)
Mo3 0.022(11) 0.046(13) 0.027(12) 0.000 0.005(8) 0.000
S 0.031(5) 0.013(4) 0.039(6) 0.000 0.012(4) 0.000

loop_
_atom_type_symbol
_atom_type_description
_atom_type_scat_dispersion_real
_atom_type_scat_dispersion_imag
_atom_type_scat_source
Mo Mo -1.6832 0.6857 'International Tables Vol C Tables 4.2.6.8 and 6.1.1.4'
Na Na 0.0362 0.0249 'International Tables Vol C Tables 4.2.6.8 and 6.1.1.4'
O O 0.0106 0.0060 'International Tables Vol C Tables 4.2.6.8 and 6.1.1.4'
U U -9.6767 9.6646 'International Tables Vol C Tables 4.2.6.8 and 6.1.1.4'
S S 0.1246 0.1234 'International Tables Vol C Tables 4.2.6.8 and 6.1.1.4'
K K 0.2009 0.2494 'International Tables Vol C Tables 4.2.6.8 and 6.1.1.4'

loop_
_geom_angle_atom_site_label_1
_geom_angle_atom_site_label_2
_geom_angle_atom_site_label_3
_geom_angle
_geom_angle_site_symmetry_1
_geom_angle_site_symmetry_3
O6 U1 O5 179.1(8) . .
O6 U1 O10 89.1(7) . 6_565
O5 U1 O10 90.5(7) . 6_565
O6 U1 O15 90.6(7) . .
O5 U1 O15 90.0(8) . .
O10 U1 O15 71.1(5) 6_565 .
O6 U1 O14 93.4(7) . .
O5 U1 O14 85.7(8) . .
O10 U1 O14 84.1(5) 6_565 .
O15 U1 O14 154.8(5) . .
O6 U1 O2 89.6(6) . 5_665
O5 U1 O2 90.5(7) . 5_665
O10 U1 O2 163.2(5) 6_565 5_665
O15 U1 O2 125.7(5) . 5_665
O14 U1 O2 79.2(5) . 5_665
O6 U1 O18 88.2(7) . 6_566
O5 U1 O18 92.6(7) . 6_566
O10 U1 O18 135.2(5) 6_565 6_566
O15 U1 O18 64.3(5) . 6_566
O14 U1 O18 140.6(5) . 6_566
O2 U1 O18 61.4(5) 5_665 6_566
O6 U1 Na1 38.4(6) . .
O5 U1 Na1 142.4(7) . .
O10 U1 Na1 109.8(4) 6_565 .
O15 U1 Na1 68.7(5) . .
O14 U1 Na1 126.4(4) . .
O2 U1 Na1 78.9(4) 5_665 .
O18 U1 Na1 50.6(4) 6_566 .
O6 U1 Na2 148.0(6) . 6_566
O5 U1 Na2 32.8(7) . 6_566
O10 U1 Na2 111.4(4) 6_565 6_566
O15 U1 Na2 74.4(5) . 6_566
O14 U1 Na2 112.3(4) . 6_566
O2 U1 Na2 77.5(4) 5_665 6_566
O18 U1 Na2 59.9(4) 6_566 6_566
Na1 U1 Na2 109.7(2) . 6_566
O6 U1 U2 92.1(5) . .
O5 U1 U2 88.2(6) . .
O10 U1 U2 41.0(4) 6_565 .
O15 U1 U2 30.2(4) . .
O14 U1 U2 124.7(4) . .
O2 U1 U2 155.8(3) 5_665 .
O18 U1 U2 94.5(3) 6_566 .
Na1 U1 U2 87.53(14) . .
Na2 U1 U2 88.57(14) 6_566 .
O6 U1 Na4 38.7(5) . .
O5 U1 Na4 141.1(6) . .
O10 U1 Na4 51.7(4) 6_565 .
O15 U1 Na4 70.9(5) . .
O14 U1 Na4 97.5(4) . .
O2 U1 Na4 128.3(4) 5_665 .
O18 U1 Na4 107.7(4) 6_566 .
Na1 U1 Na4 61.7(2) . .
Na2 U1 Na4 144.8(2) 6_566 .
U2 U1 Na4 58.23(15) . .
O6 U1 Na5 144.6(5) . 7_565
O5 U1 Na5 35.1(6) . 7_565
O10 U1 Na5 55.7(4) 6_565 7_565
O15 U1 Na5 75.5(5) . 7_565
O14 U1 Na5 87.1(4) . 7_565
O2 U1 Na5 125.0(4) 5_665 7_565
O18 U1 Na5 113.2(4) 6_566 7_565
Na1 U1 Na5 144.2(2) . 7_565
Na2 U1 Na5 59.2(2) 6_566 7_565
U2 U1 Na5 59.82(15) . 7_565
Na4 U1 Na5 106.2(2) . 7_565
O9 U2 O4 177.0(7) . .
O9 U2 O15 93.3(7) . .
O4 U2 O15 89.4(7) . .
O9 U2 O12 89.6(7) . .
O4 U2 O12 89.9(8) . .
O15 U2 O12 73.2(5) . .
O9 U2 O13 92.0(7) . .
O4 U2 O13 87.3(8) . .
O15 U2 O13 131.2(6) . .
O12 U2 O13 155.3(5) . .
O9 U2 O17 90.7(7) . 6_566
O4 U2 O17 86.3(7) . 6_566
O15 U2 O17 161.6(6) . 6_566
O12 U2 O17 88.8(5) . 6_566
O13 U2 O17 66.6(6) . 6_566
O9 U2 O10 91.7(7) . 6_565
O4 U2 O10 90.7(7) . 6_565
O15 U2 O10 64.5(5) . 6_565
O12 U2 O10 137.8(5) . 6_565
O13 U2 O10 66.8(5) . 6_565
O17 U2 O10 133.4(5) 6_566 6_565
O9 U2 Na4 145.0(6) . .
O4 U2 Na4 37.4(7) . .
O15 U2 Na4 73.3(5) . .
O12 U2 Na4 115.7(4) . .
O13 U2 Na4 75.0(4) . .
O17 U2 Na4 112.3(5) 6_566 .
O10 U2 Na4 53.3(4) 6_565 .
O9 U2 U4 90.2(5) . .
O4 U2 U4 91.4(6) . .
O15 U2 U4 31.9(4) . .
O12 U2 U4 41.4(3) . .
O13 U2 U4 163.1(4) . .
O17 U2 U4 130.2(4) 6_566 .
O10 U2 U4 96.4(3) 6_565 .
Na4 U2 U4 93.87(17) . .
O9 U2 U4 89.2(6) . 6_565
O4 U2 U4 91.7(7) . 6_565
O15 U2 U4 99.8(4) . 6_565
O12 U2 U4 172.8(4) . 6_565
O13 U2 U4 31.8(4) . 6_565
O17 U2 U4 98.3(4) 6_566 6_565
O10 U2 U4 35.3(3) 6_565 6_565
Na4 U2 U4 62.59(18) . 6_565
U4 U2 U4 131.58(3) . 6_565
O9 U2 Na1 141.5(5) . 7
O4 U2 Na1 35.7(6) . 7
O15 U2 Na1 125.0(5) . 7
O12 U2 Na1 97.0(4) . 7
O13 U2 Na1 67.2(4) . 7
O17 U2 Na1 51.8(5) 6_566 7
O10 U2 Na1 107.5(4) 6_565 7
Na4 U2 Na1 62.7(2) . 7
U4 U2 Na1 119.31(14) . 7
U4 U2 Na1 88.29(15) 6_565 7
O9 U2 U1 91.0(5) . .
O4 U2 U1 92.0(6) . .
O15 U2 U1 30.5(4) . .
O12 U2 U1 103.6(3) . .
O13 U2 U1 101.0(4) . .
O17 U2 U1 167.5(4) 6_566 .
O10 U2 U1 34.2(3) 6_565 .
Na4 U2 U1 60.93(17) . .
U4 U2 U1 62.234(19) . .
U4 U2 U1 69.37(2) 6_565 .
Na1 U2 U1 123.51(14) 7 .
O11 U3 O8 178.6(7) . .
O11 U3 O13 91.2(7) . .
O8 U3 O13 90.1(7) . .
O11 U3 O12 89.3(7) . 6_565
O8 U3 O12 91.6(7) . 6_565
O13 U3 O12 71.6(5) . 6_565
O11 U3 O16 87.9(7) . .
O8 U3 O16 91.1(7) . .
O13 U3 O16 155.0(6) . .
O12 U3 O16 83.4(6) 6_565 .
O11 U3 O1 89.4(7) . 5_564
O8 U3 O1 89.5(7) . 5_564
O13 U3 O1 125.3(5) . 5_564
O12 U3 O1 163.1(4) 6_565 5_564
O16 U3 O1 79.7(5) . 5_564
O11 U3 O17 90.7(7) . 6_566
O8 U3 O17 89.4(7) . 6_566
O13 U3 O17 64.1(5) . 6_566
O12 U3 O17 135.7(5) 6_565 6_566
O16 U3 O17 140.9(6) . 6_566
O1 U3 O17 61.2(5) 5_564 6_566
O11 U3 Na2 32.4(6) . 4_554
O8 U3 Na2 147.9(6) . 4_554
O13 U3 Na2 74.6(4) . 4_554
O12 U3 Na2 109.3(4) 6_565 4_554
O16 U3 Na2 114.6(5) . 4_554
O1 U3 Na2 77.5(4) 5_564 4_554
O17 U3 Na2 58.6(4) 6_566 4_554
O11 U3 Na1 142.3(6) . 7
O8 U3 Na1 38.1(6) . 7
O13 U3 Na1 68.1(4) . 7
O12 U3 Na1 111.6(4) 6_565 7
O16 U3 Na1 124.2(5) . 7
O1 U3 Na1 79.0(4) 5_564 7
O17 U3 Na1 52.2(5) 6_566 7
Na2 U3 Na1 110.0(2) 4_554 7
O11 U3 U4 88.1(5) . 6_565
O8 U3 U4 93.2(6) . 6_565
O13 U3 U4 30.8(4) . 6_565
O12 U3 U4 40.9(3) 6_565 6_565
O16 U3 U4 124.2(4) . 6_565
O1 U3 U4 155.9(3) 5_564 6_565
O17 U3 U4 94.8(4) 6_566 6_565
Na2 U3 U4 87.80(14) 4_554 6_565
Na1 U3 U4 88.40(13) 7 6_565
O11 U3 Na5 142.9(6) . 6_565
O8 U3 Na5 38.2(6) . 6_565
O13 U3 Na5 70.1(4) . 6_565
O12 U3 Na5 55.0(5) 6_565 6_565
O16 U3 Na5 96.2(5) . 6_565
O1 U3 Na5 127.6(4) 5_564 6_565
O17 U3 Na5 107.8(4) 6_566 6_565
Na2 U3 Na5 144.43(18) 4_554 6_565
Na1 U3 Na5 60.3(2) 7 6_565
U4 U3 Na5 59.21(14) 6_565 6_565
O11 U3 Na4 37.1(6) . 4_554
O8 U3 Na4 143.8(6) . 4_554
O13 U3 Na4 76.6(4) . 4_554
O12 U3 Na4 52.3(5) 6_565 4_554
O16 U3 Na4 87.9(5) . 4_554
O1 U3 Na4 125.7(4) 5_564 4_554
O17 U3 Na4 113.4(4) 6_566 4_554
Na2 U3 Na4 60.4(2) 4_554 4_554
Na1 U3 Na4 144.6(2) 7 4_554
U4 U3 Na4 58.67(16) 6_565 4_554
Na5 U3 Na4 106.0(2) 6_565 4_554
O7 U4 O3 177.2(7) . .
O7 U4 O13 88.1(7) . 6_566
O3 U4 O13 94.2(7) . 6_566
O7 U4 O15 90.7(7) . .
O3 U4 O15 89.1(8) . .
O13 U4 O15 131.2(5) 6_566 .
O7 U4 O10 88.3(7) . .
O3 U4 O10 90.7(7) . .
O13 U4 O10 73.4(5) 6_566 .
O15 U4 O10 155.3(5) . .
O7 U4 O18 91.4(7) . 6_566
O3 U4 O18 85.9(7) . 6_566
O13 U4 O18 162.5(5) 6_566 6_566
O15 U4 O18 66.3(5) . 6_566
O10 U4 O18 89.1(5) . 6_566
O7 U4 O12 91.8(6) . .
O3 U4 O12 90.7(6) . .
O13 U4 O12 65.4(5) 6_566 .
O15 U4 O12 65.8(5) . .
O10 U4 O12 138.8(5) . .
O18 U4 O12 132.1(5) 6_566 .
O7 U4 Na4 145.5(5) . 7
O3 U4 Na4 37.0(6) . 7
O13 U4 Na4 78.6(4) 6_566 7
O15 U4 Na4 75.3(5) . 7
O10 U4 Na4 117.3(4) . 7
O18 U4 Na4 110.6(4) 6_566 7
O12 U4 Na4 53.7(4) . 7
O7 U4 Na1 140.5(6) . .
O3 U4 Na1 37.1(6) . .
O13 U4 Na1 131.2(5) 6_566 .
O15 U4 Na1 67.8(5) . .
O10 U4 Na1 98.1(4) . .
O18 U4 Na1 50.1(4) 6_566 .
O12 U4 Na1 107.3(4) . .
Na4 U4 Na1 62.6(2) 7 .
O7 U4 U2 89.8(5) . .
O3 U4 U2 91.5(6) . .
O13 U4 U2 99.9(4) 6_566 .
O15 U4 U2 31.3(4) . .
O10 U4 U2 173.1(4) . .
O18 U4 U2 97.6(4) 6_566 .
O12 U4 U2 34.6(3) . .
Na4 U4 U2 61.91(17) 7 .
Na1 U4 U2 87.54(15) . .
O7 U4 Na5 36.5(5) . .
O3 U4 Na5 146.1(6) . .
O13 U4 Na5 71.3(4) 6_566 .
O15 U4 Na5 79.3(5) . .
O10 U4 Na5 112.8(4) . .
O18 U4 Na5 117.1(4) 6_566 .
O12 U4 Na5 55.5(4) . .
Na4 U4 Na5 109.1(2) 7 .
Na1 U4 Na5 147.1(2) . .
U2 U4 Na5 62.51(18) . .
O7 U4 U2 91.1(6) . 6_566
O3 U4 U2 89.9(6) . 6_566
O13 U4 U2 31.9(4) 6_566 6_566
O15 U4 U2 162.8(4) . 6_566
O10 U4 U2 41.8(4) . 6_566
O18 U4 U2 130.7(4) 6_566 6_566
O12 U4 U2 97.0(3) . 6_566
Na4 U4 U2 93.78(17) 7 6_566
Na1 U4 U2 119.31(14) . 6_566
U2 U4 U2 131.62(3) . 6_566
Na5 U4 U2 92.14(18) . 6_566
O16 Mo1 O17 104.8(8) . .
O16 Mo1 O19 98.5(10) . .
O17 Mo1 O19 96.7(10) . .
O16 Mo1 O1 101.7(7) . .
O17 Mo1 O1 148.8(6) . .
O19 Mo1 O1 95.3(9) . .
O16 Mo1 O1 166.6(7) . 2_553
O17 Mo1 O1 76.4(6) . 2_553
O19 Mo1 O1 94.6(9) . 2_553
O1 Mo1 O1 74.1(6) . 2_553
O16 Mo1 O20 86.8(8) . 4_554
O17 Mo1 O20 83.9(8) . 4_554
O19 Mo1 O20 174.3(9) . 4_554
O1 Mo1 O20 81.5(7) . 4_554
O1 Mo1 O20 80.1(6) 2_553 4_554
O16 Mo1 Na2 112.4(6) . 7_554
O17 Mo1 Na2 60.9(6) . 7_554
O19 Mo1 Na2 36.4(8) . 7_554
O1 Mo1 Na2 122.2(5) . 7_554
O1 Mo1 Na2 80.1(4) 2_553 7_554
O20 Mo1 Na2 142.8(6) 4_554 7_554
O16 Mo1 K3 67.6(6) . 8_455
O17 Mo1 K3 128.4(6) . 8_455
O19 Mo1 K3 40.4(8) . 8_455
O1 Mo1 K3 77.2(4) . 8_455
O1 Mo1 K3 122.5(4) 2_553 8_455
O20 Mo1 K3 142.0(6) 4_554 8_455
Na2 Mo1 K3 74.9(2) 7_554 8_455
O16 Mo1 K3 49.0(6) . 4_554
O17 Mo1 K3 111.8(6) . 4_554
O19 Mo1 K3 140.5(9) . 4_554
O1 Mo1 K3 74.5(4) . 4_554
O1 Mo1 K3 117.9(4) 2_553 4_554
O20 Mo1 K3 43.2(6) 4_554 4_554
Na2 Mo1 K3 159.73(18) 7_554 4_554
K3 Mo1 K3 100.32(15) 8_455 4_554
O14 Mo2 O18 105.1(7) . .
O14 Mo2 O21 99.4(9) . .
O18 Mo2 O21 96.1(8) . .
O14 Mo2 O2 101.5(7) . .
O18 Mo2 O2 148.1(6) . .
O21 Mo2 O2 96.6(8) . .
O14 Mo2 O2 165.7(7) . 2_654
O18 Mo2 O2 76.2(6) . 2_654
O21 Mo2 O2 94.6(8) . 2_654
O2 Mo2 O2 73.7(6) . 2_654
O14 Mo2 O22 86.5(7) . 5_665
O18 Mo2 O22 84.3(7) . 5_665
O21 Mo2 O22 173.8(9) . 5_665
O2 Mo2 O22 80.1(7) . 5_665
O2 Mo2 O22 79.5(7) 2_654 5_665
O14 Mo2 Na2 113.8(6) . .
O18 Mo2 Na2 61.8(5) . .
O21 Mo2 Na2 35.1(6) . .
O2 Mo2 Na2 121.5(5) . .
O2 Mo2 Na2 79.6(4) 2_654 .
O22 Mo2 Na2 143.5(5) 5_665 .
O14 Mo2 Na1 93.1(6) . 6_565
O18 Mo2 Na1 45.2(5) . 6_565
O21 Mo2 Na1 141.2(6) . 6_565
O2 Mo2 Na1 116.7(5) . 6_565
O2 Mo2 Na1 77.7(4) 2_654 6_565
O22 Mo2 Na1 39.4(5) 5_665 6_565
Na2 Mo2 Na1 106.58(17) . 6_565
O14 Mo2 K3 48.3(6) . 5_665
O18 Mo2 K3 111.6(5) . 5_665
O21 Mo2 K3 141.1(7) . 5_665
O2 Mo2 K3 74.3(5) . 5_665
O2 Mo2 K3 117.7(4) 2_654 5_665
O22 Mo2 K3 43.2(5) 5_665 5_665
Na2 Mo2 K3 160.6(2) . 5_665
Na1 Mo2 K3 71.33(19) 6_565 5_665
O4 Na1 O3 77.3(7) 7 .
O4 Na1 O22 168.8(8) 7 2_655
O3 Na1 O22 113.9(8) . 2_655
O4 Na1 O20 110.5(8) 7 .
O3 Na1 O20 172.1(8) . .
O22 Na1 O20 58.2(7) 2_655 .
O4 Na1 O6 86.5(7) 7 .
O3 Na1 O6 106.8(7) . .
O22 Na1 O6 90.5(6) 2_655 .
O20 Na1 O6 74.5(7) . .
O4 Na1 O8 105.1(7) 7 7
O3 Na1 O8 86.9(7) . 7
O22 Na1 O8 76.0(7) 2_655 7
O20 Na1 O8 90.8(7) . 7
O6 Na1 O8 164.0(7) . 7
O4 Na1 O18 125.8(6) 7 6_566
O3 Na1 O18 66.3(6) . 6_566
O22 Na1 O18 62.5(6) 2_655 6_566
O20 Na1 O18 107.8(6) . 6_566
O6 Na1 O18 68.4(5) . 6_566
O8 Na1 O18 111.3(6) 7 6_566
O4 Na1 O17 64.5(6) 7 4_544
O3 Na1 O17 125.3(6) . 4_544
O22 Na1 O17 106.3(6) 2_655 4_544
O20 Na1 O17 60.3(6) . 4_544
O6 Na1 O17 108.4(6) . 4_544
O8 Na1 O17 68.3(6) 7 4_544
O18 Na1 O17 167.8(5) 6_566 4_544
O4 Na1 S 140.1(6) 7 .
O3 Na1 S 142.5(6) . .
O22 Na1 S 28.6(5) 2_655 .
O20 Na1 S 29.6(5) . .
O6 Na1 S 81.8(4) . .
O8 Na1 S 82.2(5) 7 .
O18 Na1 S 84.6(4) 6_566 .
O17 Na1 S 83.3(4) 4_544 .
O4 Na1 U1 99.7(5) 7 .
O3 Na1 U1 87.6(5) . .
O22 Na1 U1 81.9(5) 2_655 .
O20 Na1 U1 91.0(5) . .
O6 Na1 U1 26.3(4) . .
O8 Na1 U1 152.7(6) 7 .
O18 Na1 U1 42.8(3) 6_566 .
O17 Na1 U1 134.6(5) 4_544 .
S Na1 U1 86.1(2) . .
O4 Na1 U3 85.6(5) 7 7
O3 Na1 U3 99.7(5) . 7
O22 Na1 U3 91.6(5) 2_655 7
O20 Na1 U3 81.3(5) . 7
O6 Na1 U3 150.0(5) . 7
O8 Na1 U3 26.2(5) 7 7
O18 Na1 U3 137.5(4) 6_566 7
O17 Na1 U3 42.7(3) 4_544 7
S Na1 U3 85.9(3) . 7
U1 Na1 U3 171.8(3) . 7
O4 Na1 U4 94.2(5) 7 .
O3 Na1 U4 27.4(5) . .
O22 Na1 U4 96.5(5) 2_655 .
O20 Na1 U4 147.4(6) . .
O6 Na1 U4 86.6(5) . .
O8 Na1 U4 103.3(5) 7 .
O18 Na1 U4 39.7(3) 6_566 .
O17 Na1 U4 152.3(4) 4_544 .
S Na1 U4 122.8(3) . .
U1 Na1 U4 63.20(16) . .
U3 Na1 U4 122.9(3) 7 .
O11 Na2 O5 170.8(7) 4_544 6_565
O11 Na2 O19 98.0(8) 4_544 7_554
O5 Na2 O19 75.6(8) 6_565 7_554
O11 Na2 O21 74.1(7) 4_544 .
O5 Na2 O21 98.3(8) 6_565 .
O19 Na2 O21 83.2(8) 7_554 .
O11 Na2 O7 88.0(7) 4_544 6_565
O5 Na2 O7 98.3(7) 6_565 6_565
O19 Na2 O7 173.9(8) 7_554 6_565
O21 Na2 O7 97.5(7) . 6_565
O11 Na2 O9 99.8(7) 4_544 4_544
O5 Na2 O9 88.0(7) 6_565 4_544
O19 Na2 O9 99.5(8) 7_554 4_544
O21 Na2 O9 173.6(8) . 4_544
O7 Na2 O9 80.4(6) 6_565 4_544
O11 Na2 Mo3 85.1(5) 4_544 7_554
O5 Na2 Mo3 85.8(6) 6_565 7_554
O19 Na2 Mo3 41.7(7) 7_554 7_554
O21 Na2 Mo3 41.6(6) . 7_554
O7 Na2 Mo3 138.7(6) 6_565 7_554
O9 Na2 Mo3 140.9(7) 4_544 7_554
O11 Na2 Mo1 79.5(5) 4_544 7_554
O5 Na2 Mo1 96.5(6) 6_565 7_554
O19 Na2 Mo1 26.9(6) 7_554 7_554
O21 Na2 Mo1 96.8(6) . 7_554
O7 Na2 Mo1 157.7(5) 6_565 7_554
O9 Na2 Mo1 83.5(5) 4_544 7_554
Mo3 Na2 Mo1 59.0(4) 7_554 7_554
O11 Na2 U3 24.1(5) 4_544 4_544
O5 Na2 U3 155.6(6) 6_565 4_544
O19 Na2 U3 83.2(7) 7_554 4_544
O21 Na2 U3 91.0(6) . 4_544
O7 Na2 U3 102.8(5) 6_565 4_544
O9 Na2 U3 83.6(5) 4_544 4_544
Mo3 Na2 U3 86.4(4) 7_554 4_544
Mo1 Na2 U3 59.82(14) 7_554 4_544
O11 Na2 U1 153.1(5) 4_544 6_565
O5 Na2 U1 24.2(5) 6_565 6_565
O19 Na2 U1 91.6(7) 7_554 6_565
O21 Na2 U1 82.3(6) . 6_565
O7 Na2 U1 82.5(5) 6_565 6_565
O9 Na2 U1 103.3(5) 4_544 6_565
Mo3 Na2 U1 85.6(4) 7_554 6_565
Mo1 Na2 U1 116.4(3) 7_554 6_565
U3 Na2 U1 171.9(3) 4_544 6_565
O11 Na2 Mo2 94.8(5) 4_544 .
O5 Na2 Mo2 79.5(5) 6_565 .
O19 Na2 Mo2 95.8(7) 7_554 .
O21 Na2 Mo2 26.1(5) . .
O7 Na2 Mo2 82.6(4) 6_565 .
O9 Na2 Mo2 157.1(5) 4_544 .
Mo3 Na2 Mo2 57.6(4) 7_554 .
Mo1 Na2 Mo2 116.6(2) 7_554 .
U3 Na2 Mo2 115.2(2) 4_544 .
U1 Na2 Mo2 59.11(14) 6_565 .
O11 Na2 Na5 144.2(6) 4_544 4_544
O5 Na2 Na5 42.8(5) 6_565 4_544
O19 Na2 Na5 83.6(7) 7_554 4_544
O21 Na2 Na5 141.1(7) . 4_544
O7 Na2 Na5 92.2(5) 6_565 4_544
O9 Na2 Na5 45.3(5) 4_544 4_544
Mo3 Na2 Na5 116.3(3) 7_554 4_544
Mo1 Na2 Na5 87.4(3) 7_554 4_544
U3 Na2 Na5 123.4(3) 4_544 4_544
U1 Na2 Na5 61.7(2) 6_565 4_544
Mo2 Na2 Na5 120.8(3) . 4_544
O19 Na3 O21 74.3(7) 8_556 .
O19 Na3 O22 134.0(7) 8_556 .
O21 Na3 O22 138.1(7) . .
O19 Na3 O20 137.8(8) 8_556 .
O21 Na3 O20 133.1(7) . .
O22 Na3 O20 52.3(6) . .
O19 Na3 O14 106.3(7) 8_556 5_665
O21 Na3 O14 90.1(6) . 5_665
O22 Na3 O14 55.9(5) . 5_665
O20 Na3 O14 105.0(6) . 5_665
O19 Na3 S 142.7(6) 8_556 .
O21 Na3 S 143.0(6) . .
O22 Na3 S 25.7(4) . .
O20 Na3 S 26.6(4) . .
O14 Na3 S 80.0(4) 5_665 .
O19 Na3 Mo3 37.2(6) 8_556 7_554
O21 Na3 Mo3 37.1(6) . 7_554
O22 Na3 Mo3 153.8(6) . 7_554
O20 Na3 Mo3 153.9(6) . 7_554
O14 Na3 Mo3 99.6(5) 5_665 7_554
S Na3 Mo3 179.5(4) . 7_554
O4 Na4 O3 77.9(7) . 7
O4 Na4 O11 172.8(8) . 4_544
O3 Na4 O11 95.3(7) 7 4_544
O4 Na4 O6 100.2(7) . .
O3 Na4 O6 177.6(8) 7 .
O11 Na4 O6 86.7(6) 4_544 .
O4 Na4 O4 72.6(8) . 7
O3 Na4 O4 96.7(7) 7 7
O11 Na4 O4 110.9(7) 4_544 7
O6 Na4 O4 81.4(7) . 7
O4 Na4 O7 96.0(7) . 6_565
O3 Na4 O7 74.3(6) 7 6_565
O11 Na4 O7 79.8(6) 4_544 6_565
O6 Na4 O7 107.3(7) . 6_565
O4 Na4 O7 167.0(7) 7 6_565
O4 Na4 O10 71.2(6) . 6_565
O3 Na4 O10 120.1(6) 7 6_565
O11 Na4 O10 111.1(6) 4_544 6_565
O6 Na4 O10 60.1(5) . 6_565
O4 Na4 O10 119.7(6) 7 6_565
O7 Na4 O10 59.9(5) 6_565 6_565
O4 Na4 O12 118.1(7) . 7
O3 Na4 O12 70.5(6) 7 7
O11 Na4 O12 60.7(5) 4_544 7
O6 Na4 O12 109.5(6) . 7
O4 Na4 O12 60.6(6) 7 7
O7 Na4 O12 122.8(6) 6_565 7
O10 Na4 O12 168.3(5) 6_565 7
O4 Na4 U2 27.4(5) . .
O3 Na4 U2 95.8(5) 7 .
O11 Na4 U2 154.4(6) 4_544 .
O6 Na4 U2 82.9(5) . .
O4 Na4 U2 90.7(5) 7 .
O7 Na4 U2 81.0(5) 6_565 .
O10 Na4 U2 43.8(3) 6_565 .
O12 Na4 U2 145.0(5) 7 .
O4 Na4 U4 94.8(5) . 7
O3 Na4 U4 27.5(5) 7 7
O11 Na4 U4 79.8(5) 4_544 7
O6 Na4 U4 152.5(5) . 7
O4 Na4 U4 81.2(5) 7 7
O7 Na4 U4 93.9(5) 6_565 7
O10 Na4 U4 147.3(4) 6_565 7
O12 Na4 U4 43.0(3) 7 7
U2 Na4 U4 118.4(3) . 7
O4 Na4 U1 83.4(5) . .
O3 Na4 U1 154.2(6) 7 .
O11 Na4 U1 102.4(5) 4_544 .
O6 Na4 U1 25.5(4) . .
O4 Na4 U1 94.5(5) 7 .
O7 Na4 U1 90.3(5) 6_565 .
O10 Na4 U1 35.4(3) 6_565 .
O12 Na4 U1 134.9(4) 7 .
U2 Na4 U1 60.84(17) . .
U4 Na4 U1 175.7(3) 7 .
O4 Na4 Na2 137.3(6) . .
O3 Na4 Na2 85.7(6) 7 .
O11 Na4 Na2 38.5(4) 4_544 .
O6 Na4 Na2 96.6(5) . .
O4 Na4 Na2 149.3(6) 7 .
O7 Na4 Na2 41.4(4) 6_565 .
O10 Na4 Na2 84.1(4) 6_565 .
O12 Na4 Na2 92.1(4) 7 .
U2 Na4 Na2 119.7(3) . .
U4 Na4 Na2 87.7(3) 7 .
U1 Na4 Na2 96.4(3) . .
O7 Na5 O9 79.5(6) . 7_565
O7 Na5 O5 172.7(8) . 7_565
O9 Na5 O5 94.6(7) 7_565 7_565
O7 Na5 O3 75.5(6) . 4
O9 Na5 O3 92.8(7) 7_565 4
O5 Na5 O3 109.4(8) 7_565 4
O7 Na5 O8 100.1(7) . 6_566
O9 Na5 O8 175.8(8) 7_565 6_566
O5 Na5 O8 86.1(7) 7_565 6_566
O3 Na5 O8 83.1(7) 4 6_566
O7 Na5 O9 92.7(6) . .
O9 Na5 O9 78.1(7) 7_565 .
O5 Na5 O9 81.8(7) 7_565 .
O3 Na5 O9 166.3(7) 4 .
O8 Na5 O9 106.2(7) 6_566 .
O7 Na5 O12 68.1(5) . .
O9 Na5 O12 122.8(6) 7_565 .
O5 Na5 O12 112.4(6) 7_565 .
O3 Na5 O12 120.8(6) 4 .
O8 Na5 O12 60.5(5) 6_566 .
O9 Na5 O12 58.7(5) . .
O7 Na5 O10 121.5(6) . 4
O9 Na5 O10 67.3(5) 7_565 4
O5 Na5 O10 59.0(5) 7_565 4
O3 Na5 O10 60.4(6) 4 4
O8 Na5 O10 109.8(6) 6_566 4
O9 Na5 O10 123.2(6) . 4
O12 Na5 O10 168.6(5) . 4
O7 Na5 Na2 134.8(6) . 4_554
O9 Na5 Na2 88.0(5) 7_565 4_554
O5 Na5 Na2 39.8(5) 7_565 4_554
O3 Na5 Na2 149.0(6) 4 4_554
O8 Na5 Na2 95.2(5) 6_566 4_554
O9 Na5 Na2 42.1(4) . 4_554
O12 Na5 Na2 83.6(4) . 4_554
O10 Na5 Na2 91.8(4) 4 4_554
O7 Na5 U4 25.8(4) . .
O9 Na5 U4 98.3(5) 7_565 .
O5 Na5 U4 154.5(6) 7_565 .
O3 Na5 U4 91.9(5) 4 .
O8 Na5 U4 82.6(5) 6_566 .
O9 Na5 U4 79.5(4) . .
O12 Na5 U4 42.4(3) . .
O10 Na5 U4 146.6(4) 4 .
Na2 Na5 U4 118.6(4) 4_554 .
O7 Na5 Na1 88.4(5) . 4
O9 Na5 Na1 133.6(6) 7_565 4
O5 Na5 Na1 98.9(6) 7_565 4
O3 Na5 Na1 41.0(5) 4 4
O8 Na5 Na1 42.2(5) 6_566 4
O9 Na5 Na1 147.7(6) . 4
O12 Na5 Na1 92.2(4) . 4
O10 Na5 Na1 82.4(4) 4 4
Na2 Na5 Na1 128.7(3) 4_554 4
U4 Na5 Na1 88.0(3) . 4
O7 Na5 U2 97.1(5) . 7_565
O9 Na5 U2 25.3(4) 7_565 7_565
O5 Na5 U2 78.7(5) 7_565 7_565
O3 Na5 U2 79.8(5) 4 7_565
O8 Na5 U2 151.8(6) 6_566 7_565
O9 Na5 U2 95.1(5) . 7_565
O12 Na5 U2 147.6(5) . 7_565
O10 Na5 U2 42.0(3) 4 7_565
Na2 Na5 U2 88.3(3) 4_554 7_565
U4 Na5 U2 120.0(2) . 7_565
Na1 Na5 U2 116.8(4) 4 7_565
O21 Mo3 O21 119.1(17) 7_554 8_455
O21 Mo3 O19 104.0(9) 7_554 .
O21 Mo3 O19 107.3(9) 8_455 .
O21 Mo3 O19 107.3(9) 7_554 2_553
O21 Mo3 O19 104.0(9) 8_455 2_553
O19 Mo3 O19 115.8(18) . 2_553
O21 Mo3 Na2 52.0(6) 7_554 7_554
O21 Mo3 Na2 129.1(8) 8_455 7_554
O19 Mo3 Na2 51.9(7) . 7_554
O19 Mo3 Na2 126.9(10) 2_553 7_554
O21 Mo3 Na2 129.1(8) 7_554 8_455
O21 Mo3 Na2 52.0(6) 8_455 8_455
O19 Mo3 Na2 126.9(10) . 8_455
O19 Mo3 Na2 51.9(8) 2_553 8_455
Na2 Mo3 Na2 178.3(10) 7_554 8_455
O21 Mo3 K3 53.9(6) 7_554 7_554
O21 Mo3 K3 126.6(8) 8_455 7_554
O19 Mo3 K3 126.0(9) . 7_554
O19 Mo3 K3 53.5(8) 2_553 7_554
Na2 Mo3 K3 90.2(2) 7_554 7_554
Na2 Mo3 K3 89.7(2) 8_455 7_554
O21 Mo3 Na3 53.9(6) 7_554 7_554
O21 Mo3 Na3 126.6(8) 8_455 7_554
O19 Mo3 Na3 126.0(9) . 7_554
O19 Mo3 Na3 53.5(8) 2_553 7_554
Na2 Mo3 Na3 90.2(2) 7_554 7_554
Na2 Mo3 Na3 89.7(2) 8_455 7_554
K3 Mo3 Na3 0.0(4) 7_554 7_554
O21 Mo3 Na3 126.6(8) 7_554 8_455
O21 Mo3 Na3 53.9(6) 8_455 8_455
O19 Mo3 Na3 53.5(8) . 8_455
O19 Mo3 Na3 126.0(9) 2_553 8_455
Na2 Mo3 Na3 89.7(2) 7_554 8_455
Na2 Mo3 Na3 90.2(2) 8_455 8_455
K3 Mo3 Na3 179.2(8) 7_554 8_455
Na3 Mo3 Na3 179.2(8) 7_554 8_455
O21 Mo3 K3 126.6(8) 7_554 8_455
O21 Mo3 K3 53.9(6) 8_455 8_455
O19 Mo3 K3 53.5(8) . 8_455
O19 Mo3 K3 126.0(9) 2_553 8_455
Na2 Mo3 K3 89.7(2) 7_554 8_455
Na2 Mo3 K3 90.2(2) 8_455 8_455
K3 Mo3 K3 179.2(8) 7_554 8_455
Na3 Mo3 K3 179.2(8) 7_554 8_455
Na3 Mo3 K3 0.0(3) 8_455 8_455
O22 S O22 109.3(17) . 2_655
O22 S O20 110.3(10) . .
O22 S O20 107.8(10) 2_655 .
O22 S O20 107.8(10) . 2_655
O22 S O20 110.3(10) 2_655 2_655
O20 S O20 111.3(16) . 2_655
O22 S Na1 53.8(7) . 2_655
O22 S Na1 125.4(8) 2_655 2_655
O20 S Na1 126.8(8) . 2_655
O20 S Na1 54.0(8) 2_655 2_655
O22 S Na1 125.4(8) . .
O22 S Na1 53.8(7) 2_655 .
O20 S Na1 54.0(8) . .
O20 S Na1 126.8(8) 2_655 .
Na1 S Na1 178.9(5) 2_655 .
O22 S Na3 55.0(7) . .
O22 S Na3 124.8(8) 2_655 .
O20 S Na3 55.3(8) . .
O20 S Na3 124.8(8) 2_655 .
Na1 S Na3 89.6(3) 2_655 .
Na1 S Na3 90.4(3) . .
O22 S Na3 124.8(8) . 2_655
O22 S Na3 55.0(7) 2_655 2_655
O20 S Na3 124.8(8) . 2_655
O20 S Na3 55.3(8) 2_655 2_655
Na1 S Na3 90.4(3) 2_655 2_655
Na1 S Na3 89.6(3) . 2_655
Na3 S Na3 179.8(4) . 2_655
O22 S K3 124.8(8) . 2_655
O22 S K3 55.0(7) 2_655 2_655
O20 S K3 124.8(8) . 2_655
O20 S K3 55.3(8) 2_655 2_655
Na1 S K3 90.4(3) 2_655 2_655
Na1 S K3 89.6(3) . 2_655
Na3 S K3 179.8(4) . 2_655
Na3 S K3 0.0(3) 2_655 2_655
Mo1 O1 Mo1 105.8(6) . 2_553
Mo1 O1 U3 147.6(6) . 5_564
Mo1 O1 U3 106.6(5) 2_553 5_564
Mo2 O2 Mo2 106.2(6) . 2_654
Mo2 O2 U1 147.4(7) . 5_665
Mo2 O2 U1 106.4(5) 2_654 5_665
U4 O3 Na4 115.5(9) . 7
U4 O3 Na1 115.5(9) . .
Na4 O3 Na1 102.2(8) 7 .
U4 O3 Na5 117.9(9) . 4_545
Na4 O3 Na5 107.1(8) 7 4_545
Na1 O3 Na5 95.9(7) . 4_545
U2 O4 Na4 115.2(10) . .
U2 O4 Na1 118.3(9) . 7
Na4 O4 Na1 102.6(8) . 7
U2 O4 Na4 114.7(10) . 7
Na4 O4 Na4 107.4(8) . 7
Na1 O4 Na4 96.3(8) 7 7
U1 O5 Na2 122.9(10) . 6_566
U1 O5 Na5 120.7(9) . 7_565
Na2 O5 Na5 97.4(8) 6_566 7_565
U1 O6 Na1 115.3(8) . .
U1 O6 Na4 115.8(8) . .
Na1 O6 Na4 95.8(7) . .
U4 O7 Na2 122.7(8) . 6_566
U4 O7 Na5 117.7(8) . .
Na2 O7 Na5 100.5(7) 6_566 .
U4 O7 Na4 115.3(8) . 6_566
Na2 O7 Na4 93.3(6) 6_566 6_566
Na5 O7 Na4 103.1(7) . 6_566
U3 O8 Na1 115.7(9) . 7
U3 O8 Na5 116.4(9) . 6_565
Na1 O8 Na5 94.0(7) 7 6_565
U3 O8 K3 116.2(8) . 8_455
Na1 O8 K3 104.5(7) 7 8_455
Na5 O8 K3 107.4(7) 6_565 8_455
U2 O9 Na2 121.1(8) . 4_554
U2 O9 Na5 118.7(8) . 7_565
Na2 O9 Na5 99.7(7) 4_554 7_565
U2 O9 Na5 118.0(8) . .
Na2 O9 Na5 92.6(6) 4_554 .
Na5 O9 Na5 101.9(7) 7_565 .
U1 O10 U4 151.9(7) 6_566 .
U1 O10 U2 104.8(5) 6_566 6_566
U4 O10 U2 102.9(5) . 6_566
U1 O10 Na4 92.9(5) 6_566 6_566
U4 O10 Na4 94.9(5) . 6_566
U2 O10 Na4 82.9(5) 6_566 6_566
U1 O10 Na5 89.3(5) 6_566 4_545
U4 O10 Na5 90.0(5) . 4_545
U2 O10 Na5 82.2(4) 6_566 4_545
Na4 O10 Na5 165.0(6) 6_566 4_545
U3 O11 Na2 123.6(9) . 4_554
U3 O11 Na4 117.9(9) . 4_554
Na2 O11 Na4 98.7(7) 4_554 4_554
U3 O11 K3 108.1(7) . 4_554
Na2 O11 K3 104.0(6) 4_554 4_554
Na4 O11 K3 101.9(6) 4_554 4_554
U2 O12 U3 151.6(7) . 6_566
U2 O12 U4 104.0(5) . .
U3 O12 U4 104.3(5) 6_566 .
U2 O12 Na4 93.6(6) . 7
U3 O12 Na4 91.8(5) 6_566 7
U4 O12 Na4 83.3(5) . 7
U2 O12 Na5 92.5(6) . .
U3 O12 Na5 89.1(5) 6_566 .
U4 O12 Na5 82.1(4) . .
Na4 O12 Na5 165.2(5) 7 .
U3 O13 U4 118.5(6) . 6_565
U3 O13 U2 123.9(7) . .
U4 O13 U2 116.3(6) 6_565 .
Mo2 O14 U1 143.9(8) . .
Mo2 O14 K3 107.1(7) . 5_665
U1 O14 K3 104.0(6) . 5_665
Mo2 O14 Na3 107.1(7) . 5_665
U1 O14 Na3 104.0(6) . 5_665
K3 O14 Na3 0.0(3) 5_665 5_665
U2 O15 U1 119.3(7) . .
U2 O15 U4 116.7(7) . .
U1 O15 U4 123.3(7) . .
Mo1 O16 U3 145.6(10) . .
Mo1 O16 K3 106.6(8) . 4_554
U3 O16 K3 102.1(6) . 4_554
Mo1 O17 U2 138.0(9) . 6_565
Mo1 O17 U3 114.9(7) . 6_565
U2 O17 U3 104.6(6) 6_565 6_565
Mo1 O17 Na1 107.5(8) . 4_554
U2 O17 Na1 88.9(6) 6_565 4_554
U3 O17 Na1 85.1(5) 6_565 4_554
Mo2 O18 U4 136.6(8) . 6_565
Mo2 O18 U1 114.9(7) . 6_565
U4 O18 U1 105.2(5) 6_565 6_565
Mo2 O18 Na1 107.7(7) . 6_565
U4 O18 Na1 90.2(5) 6_565 6_565
U1 O18 Na1 86.6(5) 6_565 6_565
Mo1 O19 Mo3 118.5(14) . .
Mo1 O19 Na2 116.7(13) . 7_554
Mo3 O19 Na2 86.4(10) . 7_554
Mo1 O19 K3 113.4(12) . 8_455
Mo3 O19 K3 89.4(10) . 8_455
Na2 O19 K3 124.8(11) 7_554 8_455
Mo1 O19 Na3 113.4(12) . 8_455
Mo3 O19 Na3 89.4(10) . 8_455
Na2 O19 Na3 124.8(11) 7_554 8_455
K3 O19 Na3 0.0(4) 8_455 8_455
S O20 Mo1 133.3(12) . 4_544
S O20 Na1 96.4(10) . .
Mo1 O20 Na1 108.1(8) 4_544 .
S O20 Na3 98.1(10) . .
Mo1 O20 Na3 103.1(8) 4_544 .
Na1 O20 Na3 119.3(8) . .
Mo2 O21 Mo3 116.0(13) . 7_554
Mo2 O21 Na2 118.8(10) . .
Mo3 O21 Na2 86.4(9) 7_554 .
Mo2 O21 Na3 112.2(9) . .
Mo3 O21 Na3 89.0(8) 7_554 .
Na2 O21 Na3 125.1(9) . .
S O22 Mo2 135.6(12) . 5_665
S O22 Na1 97.6(9) . 2_655
Mo2 O22 Na1 105.0(7) 5_665 2_655
S O22 Na3 99.3(9) . .
Mo2 O22 Na3 102.8(7) 5_665 .
Na1 O22 Na3 117.9(8) 2_655 .

loop_
_geom_bond_atom_site_label_1
_geom_bond_atom_site_label_2
_geom_bond_distance
_geom_bond_site_symmetry_2
U1 O6 1.801(17) .
U1 O5 1.82(2) .
U1 O10 2.186(13) 6_565
U1 O15 2.190(16) .
U1 O14 2.371(17) .
U1 O2 2.392(13) 5_665
U1 O18 2.501(15) 6_566
U1 Na1 3.678(9) .
U1 Na2 3.723(9) 6_566
U1 U2 3.7639(10) .
U1 Na4 3.767(11) .
U1 Na5 3.818(9) 7_565
U2 O9 1.841(17) .
U2 O4 1.86(2) .
U2 O15 2.171(15) .
U2 O12 2.183(14) .
U2 O13 2.202(14) .
U2 O17 2.371(16) 6_566
U2 O10 2.555(14) 6_565
U2 Na4 3.664(10) .
U2 U4 3.7299(10) .
U2 U4 3.7357(10) 6_565
U2 Na1 3.740(10) 7
U3 O11 1.811(18) .
U3 O8 1.818(19) .
U3 O13 2.184(13) .
U3 O12 2.220(14) 6_565
U3 O16 2.372(17) .
U3 O1 2.386(12) 5_564
U3 O17 2.521(17) 6_566
U3 Na2 3.698(9) 4_554
U3 Na1 3.705(9) 7
U3 U4 3.7636(10) 6_565
U3 Na5 3.788(10) 6_565
U3 Na4 3.790(10) 4_554
U4 O7 1.832(17) .
U4 O3 1.89(2) .
U4 O13 2.195(14) 6_566
U4 O15 2.210(15) .
U4 O10 2.213(13) .
U4 O18 2.372(15) 6_566
U4 O12 2.541(13) .
U4 Na4 3.701(11) 7
U4 Na1 3.713(10) .
U4 Na5 3.730(10) .
U4 U2 3.7357(10) 6_566
Mo1 O16 1.731(18) .
Mo1 O17 1.818(17) .
Mo1 O19 1.86(3) .
Mo1 O1 1.880(12) .
Mo1 O1 2.198(12) 2_553
Mo1 O20 2.29(2) 4_554
Mo1 Na2 3.674(10) 7_554
Mo1 K3 3.873(9) 8_455
Mo1 K3 4.020(9) 4_554
Mo2 O14 1.755(17) .
Mo2 O18 1.836(15) .
Mo2 O21 1.87(2) .
Mo2 O2 1.876(13) .
Mo2 O2 2.191(13) 2_654
Mo2 O22 2.30(2) 5_665
Mo2 Na2 3.723(9) .
Mo2 Na1 3.828(10) 6_565
Mo2 K3 4.023(8) 5_665
Na1 O4 2.48(2) 7
Na1 O3 2.48(2) .
Na1 O22 2.52(2) 2_655
Na1 O20 2.52(2) .
Na1 O6 2.53(2) .
Na1 O8 2.54(2) 7
Na1 O18 2.848(19) 6_566
Na1 O17 2.94(2) 4_544
Na1 S 3.093(9) .
Na1 U3 3.705(9) 7
Na2 O11 2.38(2) 4_544
Na2 O5 2.40(2) 6_565
Na2 O19 2.44(3) 7_554
Na2 O21 2.44(2) .
Na2 O7 2.50(2) 6_565
Na2 O9 2.499(18) 4_544
Na2 Mo3 3.092(9) 7_554
Na2 Mo1 3.674(10) 7_554
Na2 U3 3.698(9) 4_544
Na2 U1 3.723(9) 6_565
Na2 Na5 3.724(14) 4_544
Na3 O19 2.74(3) 8_556
Na3 O21 2.75(2) .
Na3 O22 2.82(2) .
Na3 O20 2.83(2) .
Na3 O14 3.142(18) 5_665
Na3 S 3.403(9) .
Na3 Mo3 3.406(9) 7_554
Na4 O4 2.46(2) .
Na4 O3 2.47(2) 7
Na4 O11 2.59(2) 4_544
Na4 O6 2.616(19) .
Na4 O4 2.65(2) 7
Na4 O7 2.69(2) 6_565
Na4 O10 2.961(19) 6_565
Na4 O12 3.002(19) 7
Na4 U4 3.701(11) 7
Na5 O7 2.507(19) .
Na5 O9 2.53(2) 7_565
Na5 O5 2.55(2) 7_565
Na5 O3 2.59(2) 4
Na5 O8 2.61(2) 6_566
Na5 O9 2.65(2) .
Na5 O12 3.10(2) .
Na5 O10 3.156(19) 4
Na5 Na2 3.724(14) 4_554
Na5 Na1 3.765(15) 4
Na5 U2 3.781(10) 7_565
Mo3 O21 2.06(3) 7_554
Mo3 O21 2.06(3) 8_455
Mo3 O19 2.06(3) .
Mo3 O19 2.06(3) 2_553
Mo3 Na2 3.092(9) 7_554
Mo3 Na2 3.092(9) 8_455
Mo3 K3 3.406(9) 7_554
Mo3 Na3 3.406(9) 7_554
Mo3 Na3 3.406(9) 8_455
Mo3 K3 3.406(9) 8_455
S O22 1.49(2) .
S O22 1.49(2) 2_655
S O20 1.54(2) .
S O20 1.54(2) 2_655
S Na1 3.093(9) 2_655
S Na3 3.403(9) 2_655
S K3 3.403(9) 2_655
O1 Mo1 2.198(12) 2_553
O1 U3 2.386(12) 5_564
O2 Mo2 2.191(13) 2_654
O2 U1 2.392(13) 5_665
O3 Na4 2.47(2) 7
O3 Na5 2.59(2) 4_545
O4 Na1 2.48(2) 7
O4 Na4 2.65(2) 7
O5 Na2 2.40(2) 6_566
O5 Na5 2.55(2) 7_565
O7 Na2 2.50(2) 6_566
O7 Na4 2.69(2) 6_566
O8 Na1 2.54(2) 7
O8 Na5 2.61(2) 6_565
O8 K3 3.23(2) 8_455
O9 Na2 2.499(18) 4_554
O9 Na5 2.53(2) 7_565
O10 U1 2.186(13) 6_566
O10 U2 2.555(14) 6_566
O10 Na4 2.961(19) 6_566
O10 Na5 3.156(19) 4_545
O11 Na2 2.38(2) 4_554
O11 Na4 2.59(2) 4_554
O11 K3 3.419(19) 4_554
O12 U3 2.220(14) 6_566
O12 Na4 3.002(19) 7
O13 U4 2.195(14) 6_565
O14 K3 3.142(18) 5_665
O14 Na3 3.142(18) 5_665
O16 K3 3.17(2) 4_554
O17 U2 2.371(16) 6_565
O17 U3 2.521(17) 6_565
O17 Na1 2.94(2) 4_554
O18 U4 2.372(15) 6_565
O18 U1 2.501(15) 6_565
O18 Na1 2.848(19) 6_565
O19 Na2 2.44(3) 7_554
O19 K3 2.74(3) 8_455
O19 Na3 2.74(3) 8_455
O20 Mo1 2.29(2) 4_544
O21 Mo3 2.06(3) 7_554
O22 Mo2 2.30(2) 5_665
O22 Na1 2.52(2) 2_655
